data_7238750
loop_
_publ_author_name
'Bo, Qi-Bing'
'Wang, Hong-Yan'
'Miao, Jin-Ling'
'Wang, Da-Qi'

_publ_section_title
;
 Fluorescent Zn-based hetero-MOFs design via single metal site
 substitution
;
_journal_issue 31
_journal_name_full 'RSC Advances'
_journal_page_first 11650
_journal_paper_doi 10.1039/c2ra21863a
_journal_volume 2
_journal_year 2012
_chemical_formula_sum 'C36 H50 Ca O19 Zn2'
_chemical_formula_weight 957.58
_space_group_IT_number 52
_space_group_name_Hall '-P 2a 2bc'
_space_group_name_H-M_alt 'P n n a'
_symmetry_cell_setting orthorhombic
_symmetry_space_group_name_H-M 'P n n a'
_atom_sites_solution_hydrogens geom
_atom_sites_solution_primary direct
_atom_sites_solution_secondary difmap
_audit_creation_method SHELXL-97
_cell_angle_alpha 90.00
_cell_angle_beta 90.00
_cell_angle_gamma 90.00
_cell_formula_units_Z 4
_cell_length_a 15.7091(7)
_cell_length_b 21.6243(9)
_cell_length_c 13.2974(5)
_cell_measurement_temperature 293(2)
_cell_volume 4517.1(3)
_computing_structure_refinement 'SHELXL-97 (Sheldrick, 1997)'
_computing_structure_solution 'SHELXS-97 (Sheldrick, 1990)'
_diffrn_ambient_temperature 293(2)
_diffrn_measured_fraction_theta_full 0.997
_diffrn_measured_fraction_theta_max 0.997
_diffrn_radiation_monochromator graphite
_diffrn_radiation_source 'fine-focus sealed tube'
_diffrn_radiation_type MoK\a
_diffrn_radiation_wavelength 0.71073
_diffrn_reflns_av_R_equivalents 0.0396
_diffrn_reflns_av_sigmaI/netI 0.0446
_diffrn_reflns_limit_h_max 18
_diffrn_reflns_limit_h_min -19
_diffrn_reflns_limit_k_max 27
_diffrn_reflns_limit_k_min -23
_diffrn_reflns_limit_l_max 16
_diffrn_reflns_limit_l_min -14
_diffrn_reflns_number 14733
_diffrn_reflns_theta_full 26.37
_diffrn_reflns_theta_max 26.37
_diffrn_reflns_theta_min 2.59
_exptl_absorpt_coefficient_mu 1.246
_exptl_absorpt_correction_T_max 0.8255
_exptl_absorpt_correction_T_min 0.6488
_exptl_absorpt_correction_type multi-scan
_exptl_crystal_density_diffrn 1.408
_exptl_crystal_density_method 'not measured'
_exptl_crystal_F_000 1992
_exptl_crystal_size_max 0.38
_exptl_crystal_size_mid 0.21
_exptl_crystal_size_min 0.16
_refine_diff_density_max 0.869
_refine_diff_density_min -0.870
_refine_diff_density_rms 0.088
_refine_ls_extinction_method none
_refine_ls_goodness_of_fit_ref 1.034
_refine_ls_hydrogen_treatment mixed
_refine_ls_matrix_type full
_refine_ls_number_parameters 267
_refine_ls_number_reflns 4615
_refine_ls_number_restraints 44
_refine_ls_restrained_S_all 1.032
_refine_ls_R_factor_all 0.0778
_refine_ls_R_factor_gt 0.0539
_refine_ls_shift/su_max 0.001
_refine_ls_shift/su_mean 0.000
_refine_ls_structure_factor_coef Fsqd
_refine_ls_weighting_details 'calc w=1/[\s^2^(Fo^2^)+(0.0838P)^2^+5.5071P] where P=(Fo^2^+2Fc^2^)/3'
_refine_ls_weighting_scheme calc
_refine_ls_wR_factor_gt 0.1415
_refine_ls_wR_factor_ref 0.1596
_reflns_number_gt 3396
_reflns_number_total 4615
_reflns_threshold_expression >2sigma(I)
_cod_data_source_file c2ra21863a.txt
_cod_data_source_block ZnCa-tbip
_cod_depositor_comments
;
The following automatic conversions were performed:

data item '_symmetry_cell_setting' value 'Orthorhombic' was changed
to 'orthorhombic' in accordance with the
/home/saulius/struct/COD-crude-data/automatic-downloads/DataCite-retrospective/RSC/depositions/lib/dictionaries/cif_core.dic
dictionary named 'cif_core.dic' version 2.4.2 last updated on
2011-04-26.

Automatic conversion script
Id: cif_fix_values 6909 2019-04-08 15:41:33Z antanas 
;
_cod_original_sg_symbol_H-M Pnna
_cod_database_code 7238750

loop_
_symmetry_equiv_pos_as_xyz
'x, y, z'
'-x+1/2, -y, z'
'x, -y+1/2, -z+1/2'
'-x+1/2, y+1/2, -z+1/2'
'-x, -y, -z'
'x-1/2, y, -z'
'-x, y-1/2, z-1/2'
'x-1/2, -y-1/2, z-1/2'

loop_
_atom_site_label
_atom_site_type_symbol
_atom_site_fract_x
_atom_site_fract_y
_atom_site_fract_z
_atom_site_U_iso_or_equiv
_atom_site_adp_type
_atom_site_occupancy
_atom_site_symmetry_multiplicity
_atom_site_calc_flag
_atom_site_refinement_flags
_atom_site_disorder_group
Zn1 Zn 0.17272(3) 0.30374(2) 0.47827(3) 0.03158(17) Uani 1 1 d . .
Ca1 Ca 0.26266(7) 0.2500 0.7500 0.0319(3) Uani 1 2 d S .
O5 O 0.2011(2) 0.38664(14) 0.5295(2) 0.0474(8) Uani 1 1 d . .
C3 C -0.1463(3) 0.18924(17) 0.6548(3) 0.0311(8) Uani 1 1 d . .
C5 C 0.0063(3) 0.19353(18) 0.6515(3) 0.0334(9) Uani 1 1 d . .
O4 O -0.2980(2) 0.19617(15) 0.6591(2) 0.0486(8) Uani 1 1 d . .
C7 C 0.2500 0.5000 0.6175(4) 0.0323(12) Uani 1 2 d S .
H7 H 0.2500 0.5000 0.538(5) 0.039 Uiso 1 2 d S .
O1 O 0.07785(19) 0.26365(15) 0.5447(2) 0.0461(8) Uani 1 1 d . .
O3 O -0.22652(18) 0.25538(14) 0.5513(2) 0.0438(7) Uani 1 1 d . .
C11 C -0.2309(3) 0.21412(19) 0.6216(3) 0.0338(9) Uani 1 1 d . .
C12 C 0.0867(3) 0.2234(2) 0.6149(3) 0.0360(9) Uani 1 1 d . .
C13 C 0.2350(3) 0.38490(18) 0.6150(3) 0.0390(10) Uani 1 1 d . .
C15 C -0.0718(2) 0.21664(18) 0.6213(3) 0.0311(8) Uani 1 1 d . .
H15 H -0.0742 0.2506 0.5785 0.037 Uiso 1 1 calc R .
O6 O 0.2594(3) 0.33636(14) 0.6556(3) 0.0644(11) Uani 1 1 d . .
C19 C 0.0095(3) 0.14351(19) 0.7172(3) 0.0388(9) Uani 1 1 d . .
H19 H 0.0621 0.1285 0.7381 0.047 Uiso 1 1 calc R .
C20 C -0.1422(3) 0.13898(19) 0.7203(3) 0.0354(9) Uani 1 1 d . .
H20 H -0.1924 0.1209 0.7428 0.043 Uiso 1 1 calc R .
C21 C 0.2451(3) 0.44478(18) 0.6707(3) 0.0340(9) Uani 1 1 d . .
C22 C -0.0647(3) 0.1155(2) 0.7525(3) 0.0395(10) Uani 1 1 d . .
O8 O 0.1227(4) 0.3321(2) 0.3456(3) 0.0858(14) Uani 1 1 d . .
H23A H 0.157(5) 0.319(4) 0.282(7) 0.129 Uiso 1 1 d . .
H23B H 0.059(6) 0.350(4) 0.321(6) 0.129 Uiso 1 1 d . .
C24 C 0.2473(3) 0.4453(2) 0.7748(3) 0.0484(12) Uani 1 1 d . .
H24 H 0.244(3) 0.410(3) 0.806(4) 0.058 Uiso 1 1 d . .
O7 O 0.3631(3) 0.2810(3) 0.8714(3) 0.0870(14) Uani 1 1 d . .
H25A H 0.3938 0.3128 0.8501 0.131 Uiso 1 1 d R .
H25B H 0.3373 0.2925 0.9274 0.131 Uiso 1 1 d R .
C26 C 0.2500 0.5000 0.8289(4) 0.0513(18) Uani 1 2 d S .
C27 C -0.0612(3) 0.0614(2) 0.8260(4) 0.0559(13) Uani 1 1 d . .
C29 C -0.1418(6) 0.0267(5) 0.8351(8) 0.151(3) Uani 1 1 d U .
H29A H -0.1875 0.0550 0.8487 0.226 Uiso 1 1 calc R .
H29B H -0.1373 -0.0025 0.8892 0.226 Uiso 1 1 calc R .
H29C H -0.1530 0.0051 0.7734 0.226 Uiso 1 1 calc R .
C2 C 0.2500 0.5000 0.9445(7) 0.117(4) Uani 1 2 d SDU .
C1 C 0.0103(7) 0.0183(4) 0.8043(8) 0.151(3) Uani 1 1 d U .
H1A H 0.0052 0.0032 0.7367 0.226 Uiso 1 1 calc R .
H1B H 0.0083 -0.0158 0.8504 0.226 Uiso 1 1 calc R .
H1C H 0.0634 0.0398 0.8117 0.226 Uiso 1 1 calc R .
O9 O 0.5234(4) 0.3388(4) 0.8827(5) 0.151(3) Uani 1 1 d . .
H2A H 0.5067 0.3048 0.9076 0.227 Uiso 1 1 d R .
H2B H 0.5775 0.3398 0.8823 0.227 Uiso 1 1 d R .
O10 O 0.9607(9) 0.3499(8) 0.3193(13) 0.169(6) Uani 0.50 1 d P .
H3A H 0.9163 0.3522 0.2829 0.254 Uiso 0.50 1 d PR .
H3B H 0.9377 0.3314 0.3687 0.254 Uiso 0.50 1 d PR .
C6 C 0.1603(10) 0.5293(8) 0.9732(9) 0.117(4) Uani 0.50 1 d PDU 1
H6A H 0.1580 0.5361 1.0445 0.176 Uiso 0.50 1 d PR 1
H6B H 0.1155 0.5016 0.9538 0.176 Uiso 0.50 1 d PR 1
H6C H 0.1534 0.5680 0.9389 0.176 Uiso 0.50 1 d PR 1
C8 C 0.1955(14) 0.4498(9) 0.9879(10) 0.117(4) Uani 0.50 1 d PU 2
H8A H 0.2017 0.4493 1.0598 0.176 Uiso 0.50 1 calc PR 2
H8B H 0.2128 0.4106 0.9609 0.176 Uiso 0.50 1 calc PR 2
H8C H 0.1370 0.4573 0.9710 0.176 Uiso 0.50 1 calc PR 2
C9 C 0.2572(16) 0.4397(7) 0.9941(10) 0.117(4) Uani 0.50 1 d PDU 1
H9A H 0.2669 0.4455 1.0647 0.176 Uiso 0.50 1 d PR 1
H9B H 0.3037 0.4169 0.9655 0.176 Uiso 0.50 1 d PR 1
H9C H 0.2052 0.4171 0.9845 0.176 Uiso 0.50 1 d PR 1
C4 C -0.0419(7) 0.0883(4) 0.9310(8) 0.151(3) Uani 1 1 d U .
H4A H 0.0085 0.1133 0.9278 0.226 Uiso 1 1 calc R .
H4B H -0.0332 0.0551 0.9778 0.226 Uiso 1 1 calc R .
H4C H -0.0890 0.1132 0.9528 0.226 Uiso 1 1 calc R .
O2 O 0.15640(19) 0.20835(16) 0.6510(3) 0.0502(8) Uani 1 1 d . .

loop_
_atom_site_aniso_label
_atom_site_aniso_U_11
_atom_site_aniso_U_22
_atom_site_aniso_U_33
_atom_site_aniso_U_23
_atom_site_aniso_U_13
_atom_site_aniso_U_12
Zn1 0.0366(3) 0.0260(3) 0.0321(3) -0.00191(17) 0.00389(19) -0.00181(18)
Ca1 0.0348(6) 0.0255(5) 0.0354(6) 0.0046(4) 0.000 0.000
O5 0.064(2) 0.0302(15) 0.0480(19) -0.0108(13) -0.0020(16) -0.0063(15)
C3 0.034(2) 0.031(2) 0.0289(19) 0.0033(15) -0.0029(16) 0.0009(16)
C5 0.034(2) 0.034(2) 0.032(2) -0.0022(16) -0.0024(17) -0.0066(16)
O4 0.0323(16) 0.062(2) 0.0516(19) 0.0176(15) 0.0030(14) 0.0017(14)
C7 0.041(3) 0.020(3) 0.036(3) 0.000 0.000 0.000(2)
O1 0.0389(17) 0.0456(19) 0.0538(18) 0.0172(15) 0.0057(14) -0.0048(13)
O3 0.0381(16) 0.0520(19) 0.0413(16) 0.0173(14) 0.0001(13) 0.0082(14)
C11 0.038(2) 0.034(2) 0.029(2) 0.0027(16) -0.0017(17) 0.0045(17)
C12 0.035(2) 0.034(2) 0.039(2) -0.0014(17) -0.0009(18) -0.0049(17)
C13 0.052(3) 0.024(2) 0.041(2) -0.0014(17) 0.022(2) -0.0100(18)
C15 0.037(2) 0.0285(19) 0.0280(19) 0.0064(15) -0.0032(16) -0.0018(16)
O6 0.122(3) 0.0212(16) 0.0494(19) 0.0060(13) 0.018(2) 0.0033(17)
C19 0.033(2) 0.036(2) 0.047(2) 0.0088(18) -0.0072(18) -0.0023(17)
C20 0.031(2) 0.039(2) 0.037(2) 0.0088(17) -0.0010(17) -0.0072(17)
C21 0.041(2) 0.026(2) 0.034(2) 0.0012(15) 0.0060(18) -0.0019(16)
C22 0.039(2) 0.037(2) 0.043(2) 0.0138(18) -0.0079(19) -0.0047(17)
O8 0.122(4) 0.092(3) 0.043(2) 0.001(2) -0.013(2) 0.040(3)
C24 0.080(4) 0.025(2) 0.040(2) 0.0068(17) 0.005(2) -0.005(2)
O7 0.076(3) 0.139(4) 0.046(2) -0.006(2) -0.003(2) -0.047(3)
C26 0.087(5) 0.035(3) 0.032(3) 0.000 0.000 -0.004(3)
C27 0.049(3) 0.053(3) 0.066(3) 0.031(3) -0.017(2) -0.006(2)
C29 0.157(5) 0.109(4) 0.187(6) 0.103(4) 0.000(4) -0.005(4)
C2 0.226(12) 0.084(5) 0.041(3) 0.000 0.000 -0.005(6)
C1 0.157(5) 0.109(4) 0.187(6) 0.103(4) 0.000(4) -0.005(4)
O9 0.075(4) 0.246(8) 0.133(5) 0.060(5) 0.001(3) -0.004(4)
O10 0.099(9) 0.187(16) 0.221(17) -0.031(13) 0.002(10) -0.006(10)
C6 0.226(12) 0.084(5) 0.041(3) 0.000 0.000 -0.005(6)
C8 0.226(12) 0.084(5) 0.041(3) 0.000 0.000 -0.005(6)
C9 0.226(12) 0.084(5) 0.041(3) 0.000 0.000 -0.005(6)
C4 0.157(5) 0.109(4) 0.187(6) 0.103(4) 0.000(4) -0.005(4)
O2 0.0367(17) 0.054(2) 0.060(2) 0.0106(16) -0.0091(15) -0.0098(14)

loop_
_atom_type_symbol
_atom_type_description
_atom_type_scat_dispersion_real
_atom_type_scat_dispersion_imag
_atom_type_scat_source
C C 0.0033 0.0016 'International Tables Vol C Tables 4.2.6.8 and 6.1.1.4'
H H 0.0000 0.0000 'International Tables Vol C Tables 4.2.6.8 and 6.1.1.4'
O O 0.0106 0.0060 'International Tables Vol C Tables 4.2.6.8 and 6.1.1.4'
Ca Ca 0.2262 0.3064 'International Tables Vol C Tables 4.2.6.8 and 6.1.1.4'
Zn Zn 0.2839 1.4301 'International Tables Vol C Tables 4.2.6.8 and 6.1.1.4'

loop_
_geom_angle_atom_site_label_1
_geom_angle_atom_site_label_2
_geom_angle_atom_site_label_3
_geom_angle
_geom_angle_site_symmetry_1
_geom_angle_site_symmetry_3
O3 Zn1 O1 118.65(14) 6_656 .
O3 Zn1 O5 112.12(14) 6_656 .
O1 Zn1 O5 115.07(14) . .
O3 Zn1 O8 107.70(17) 6_656 .
O1 Zn1 O8 103.5(2) . .
O5 Zn1 O8 96.51(17) . .
O6 Ca1 O6 177.4(2) . 3_556
O6 Ca1 O2 89.40(14) . .
O6 Ca1 O2 88.72(13) 3_556 .
O6 Ca1 O2 88.72(13) . 3_556
O6 Ca1 O2 89.40(14) 3_556 3_556
O2 Ca1 O2 87.39(18) . 3_556
O6 Ca1 O7 99.26(17) . .
O6 Ca1 O7 82.50(16) 3_556 .
O2 Ca1 O7 170.55(14) . .
O2 Ca1 O7 89.00(14) 3_556 .
O6 Ca1 O7 82.50(16) . 3_556
O6 Ca1 O7 99.26(16) 3_556 3_556
O2 Ca1 O7 89.00(14) . 3_556
O2 Ca1 O7 170.55(14) 3_556 3_556
O7 Ca1 O7 95.9(2) . 3_556
C13 O5 Zn1 112.5(3) . .
C15 C3 C20 119.7(4) . .
C15 C3 C11 120.0(3) . .
C20 C3 C11 120.3(4) . .
C15 C5 C19 119.6(4) . .
C15 C5 C12 119.8(4) . .
C19 C5 C12 120.6(4) . .
C21 C7 C21 118.8(5) 2_565 .
C12 O1 Zn1 123.5(3) . .
C11 O3 Zn1 118.4(3) . 6_556
O4 C11 O3 123.8(4) . .
O4 C11 C3 121.8(3) . .
O3 C11 C3 114.4(3) . .
O2 C12 O1 123.7(4) . .
O2 C12 C5 120.4(4) . .
O1 C12 C5 115.9(4) . .
O6 C13 O5 123.4(4) . .
O6 C13 C21 118.8(4) . .
O5 C13 C21 117.8(4) . .
C5 C15 C3 120.1(3) . .
C13 O6 Ca1 162.0(3) . .
C5 C19 C22 121.3(4) . .
C22 C20 C3 121.2(4) . .
C24 C21 C7 120.1(4) . .
C24 C21 C13 120.2(4) . .
C7 C21 C13 119.7(4) . .
C20 C22 C19 118.1(4) . .
C20 C22 C27 120.7(4) . .
C19 C22 C27 121.3(4) . .
C21 C24 C26 121.7(4) . .
C24 C26 C24 117.5(6) 2_565 .
C24 C26 C2 121.3(3) 2_565 .
C24 C26 C2 121.3(3) . .
C29 C27 C1 110.2(7) . .
C29 C27 C22 114.3(5) . .
C1 C27 C22 112.5(5) . .
C29 C27 C4 106.6(7) . .
C1 C27 C4 105.3(6) . .
C22 C27 C4 107.4(5) . .
C9 C2 C9 126.5(13) 2_565 .
C9 C2 C8 39.3(11) 2_565 2_565
C9 C2 C8 115.3(9) . 2_565
C9 C2 C8 115.3(9) 2_565 .
C9 C2 C8 39.3(10) . .
C8 C2 C8 134.6(13) 2_565 .
C9 C2 C26 116.8(7) 2_565 .
C9 C2 C26 116.8(7) . .
C8 C2 C26 112.7(7) 2_565 .
C8 C2 C26 112.7(7) . .
C9 C2 C6 58.0(10) 2_565 .
C9 C2 C6 108.3(11) . .
C8 C2 C6 97.2(10) 2_565 .
C8 C2 C6 71.9(10) . .
C26 C2 C6 103.9(6) . .
C9 C2 C6 108.3(11) 2_565 2_565
C9 C2 C6 58.0(10) . 2_565
C8 C2 C6 71.9(10) 2_565 2_565
C8 C2 C6 97.2(10) . 2_565
C26 C2 C6 103.9(6) . 2_565
C6 C2 C6 152.2(11) . 2_565
C9 C6 C2 56.8(8) 2_565 .
C2 C9 C6 65.2(9) . 2_565
C12 O2 Ca1 139.3(3) . .

loop_
_geom_bond_atom_site_label_1
_geom_bond_atom_site_label_2
_geom_bond_distance
_geom_bond_site_symmetry_2
Zn1 O3 1.937(3) 6_656
Zn1 O1 1.937(3) .
Zn1 O5 1.969(3) .
Zn1 O8 2.026(4) .
Ca1 O6 2.250(3) .
Ca1 O6 2.250(3) 3_556
Ca1 O2 2.309(3) .
Ca1 O2 2.309(3) 3_556
Ca1 O7 2.354(4) .
Ca1 O7 2.354(4) 3_556
O5 C13 1.256(5) .
C3 C15 1.385(5) .
C3 C20 1.394(5) .
C3 C11 1.500(5) .
C5 C15 1.384(5) .
C5 C19 1.391(6) .
C5 C12 1.499(5) .
O4 C11 1.230(5) .
C7 C21 1.390(5) 2_565
C7 C21 1.390(5) .
O1 C12 1.284(5) .
O3 C11 1.294(5) .
O3 Zn1 1.937(3) 6_556
C12 O2 1.240(5) .
C13 O6 1.241(5) .
C13 C21 1.500(6) .
C19 C22 1.394(6) .
C20 C22 1.388(6) .
C21 C24 1.385(6) .
C22 C27 1.525(6) .
C24 C26 1.386(5) .
C26 C24 1.386(5) 2_565
C26 C2 1.537(11) .
C27 C29 1.477(10) .
C27 C1 1.487(11) .
C27 C4 1.543(13) .
C2 C9 1.466(14) 2_565
C2 C9 1.466(14) .
C2 C8 1.499(19) 2_565
C2 C8 1.499(19) .
C2 C6 1.592(14) .
C2 C6 1.592(14) 2_565
C6 C9 1.49(3) 2_565
C9 C6 1.49(3) 2_565
